data_7720079
loop_
_publ_author_name
'Yan, Jiayu'
'Sun, Jian'
'Zhou, Shuangliu'

_publ_section_title
;
 Half-sandwich &#x3b7;<sup>5</sup>-pyrrolyl rhodium(I) complexes with
 alkene coordination: synthesis and reactivity exploration.
;
_journal_issue 9
_journal_name_full 'Dalton transactions (Cambridge, England : 2003)'
_journal_page_first 3682
_journal_page_last 3686
_journal_paper_doi 10.1039/d6dt00024j
_journal_volume 55
_journal_year 2026
_chemical_formula_moiety 'C20 H20 N Rh'
_chemical_formula_sum 'C20 H20 N Rh'
_chemical_formula_weight 377.28
_space_group_crystal_system orthorhombic
_space_group_IT_number 19
_space_group_name_Hall 'P 2ac 2ab'
_space_group_name_H-M_alt 'P 21 21 21'
_atom_sites_solution_hydrogens geom
_atom_sites_solution_primary dual
_audit_creation_date 2025-12-13
_audit_creation_method
;
Olex2 1.3
(compiled Nov 21 2019 18:26:39 for OlexSys, GUI svn.r6003)
;
_audit_update_record
;
2025-12-13 deposited with the CCDC.	2026-02-06 downloaded from the CCDC.
;
_cell_angle_alpha 90
_cell_angle_beta 90
_cell_angle_gamma 90
_cell_formula_units_Z 4
_cell_length_a 5.6752(11)
_cell_length_b 13.728(3)
_cell_length_c 21.379(4)
_cell_measurement_reflns_used 5028
_cell_measurement_temperature 293
_cell_measurement_theta_max 25.36
_cell_measurement_theta_min 2.41
_cell_volume 1665.6(6)
_computing_cell_refinement 'SAINT v8.37A (Bruker, 2015)'
_computing_data_reduction 'SAINT v8.37A (Bruker, 2015)'
_computing_molecular_graphics 'Olex2 1.3 (Dolomanov et al., 2009)'
_computing_publication_material 'Olex2 1.3 (Dolomanov et al., 2009)'
_computing_structure_refinement 'SHELXL 2018/3 (Sheldrick, 2015)'
_computing_structure_solution 'SHELXT 2018/2 (Sheldrick, 2018)'
_diffrn_ambient_temperature 293
_diffrn_measured_fraction_theta_full 1.000
_diffrn_measured_fraction_theta_max 0.992
_diffrn_measurement_device_type 'Bruker APEX-II CCD'
_diffrn_measurement_method '\f and \w scans'
_diffrn_radiation_type MoK\a
_diffrn_radiation_wavelength 0.71073
_diffrn_reflns_av_R_equivalents 0.0514
_diffrn_reflns_av_unetI/netI 0.0536
_diffrn_reflns_Laue_measured_fraction_full 1.000
_diffrn_reflns_Laue_measured_fraction_max 0.992
_diffrn_reflns_limit_h_max 7
_diffrn_reflns_limit_h_min -6
_diffrn_reflns_limit_k_max 17
_diffrn_reflns_limit_k_min -15
_diffrn_reflns_limit_l_max 27
_diffrn_reflns_limit_l_min -27
_diffrn_reflns_number 13801
_diffrn_reflns_point_group_measured_fraction_full 1.000
_diffrn_reflns_point_group_measured_fraction_max 0.990
_diffrn_reflns_theta_full 25.242
_diffrn_reflns_theta_max 27.419
_diffrn_reflns_theta_min 1.763
_diffrn_source_current 30.0
_diffrn_source_power 1.5
_diffrn_source_voltage 50.0
_diffrn_standards_number 0
_exptl_absorpt_coefficient_mu 1.021
_exptl_absorpt_correction_T_max 0.7456
_exptl_absorpt_correction_T_min 0.4251
_exptl_absorpt_correction_type multi-scan
_exptl_absorpt_process_details
;
SADABS-2014/5 (Bruker,2014/5) was used for absorption correction.
wR2(int) was 0.1173 before and 0.0643 after correction.
The Ratio of minimum to maximum transmission is 0.5701.
The \l/2 correction factor is Not present.
;
_exptl_crystal_colour 'clear yellowish green'
_exptl_crystal_colour_lustre clear
_exptl_crystal_colour_modifier yellowish
_exptl_crystal_colour_primary green
_exptl_crystal_density_diffrn 1.504
_exptl_crystal_description block
_exptl_crystal_F_000 768
_exptl_crystal_recrystallization_method 'from the saturated toluene/hexane solution'
_exptl_crystal_size_max 0.22
_exptl_crystal_size_mid 0.17
_exptl_crystal_size_min 0.15
_refine_diff_density_max 0.554
_refine_diff_density_min -0.551
_refine_diff_density_rms 0.076
_refine_ls_abs_structure_details
;
 Flack x determined using 1126 quotients [(I+)-(I-)]/[(I+)+(I-)]
 (Parsons, Flack and Wagner, Acta Cryst. B69 (2013) 249-259).
;
_refine_ls_abs_structure_Flack -0.04(3)
_refine_ls_extinction_method none
_refine_ls_goodness_of_fit_ref 1.008
_refine_ls_hydrogen_treatment constr
_refine_ls_matrix_type full
_refine_ls_number_parameters 199
_refine_ls_number_reflns 3769
_refine_ls_number_restraints 0
_refine_ls_restrained_S_all 1.008
_refine_ls_R_factor_all 0.0499
_refine_ls_R_factor_gt 0.0374
_refine_ls_shift/su_max 0.001
_refine_ls_shift/su_mean 0.000
_refine_ls_structure_factor_coef Fsqd
_refine_ls_weighting_details 'w=1/[\s^2^(Fo^2^)+(0.0393P)^2^] where P=(Fo^2^+2Fc^2^)/3'
_refine_ls_weighting_scheme calc
_refine_ls_wR_factor_gt 0.0769
_refine_ls_wR_factor_ref 0.0815
_reflns_Friedel_coverage 0.714
_reflns_Friedel_fraction_full 1.000
_reflns_Friedel_fraction_max 0.986
_reflns_number_gt 3199
_reflns_number_total 3769
_reflns_threshold_expression 'I > 2\s(I)'
_cod_data_source_file d6dt00024j2.cif
_cod_data_source_block 3
_cod_depositor_comments 'Adding full bibliography for 7720079--7720086.cif.'
_cod_original_cell_volume 1665.7(5)
_cod_database_code 7720079
_shelx_shelxl_version_number 2018/3
_shelx_space_group_comment
;
The symmetry employed for this shelxl refinement is uniquely defined
by the following loop, which should always be used as a source of
symmetry information in preference to the above space-group names.
They are only intended as comments.
;
_olex2_refinement_description
;
1. Fixed Uiso
 At 1.2 times of:
  All C(H) groups, All C(H,H) groups
2.a Ternary CH refined with riding coordinates:
 C2(H2), C3(H3)
2.b Secondary CH2 refined with riding coordinates:
 C17(H17a,H17b), C18(H18a,H18b), C19(H19a,H19b), C20(H20a,H20b)
2.c Aromatic/amide H refined with riding coordinates:
 C6(H6), C7(H7), C8(H8), C9(H9), C10(H10), C12(H12), C13(H13), C14(H14),
 C15(H15), C16(H16)
;
_olex2_submission_original_sample_id mo_240125c_0m
_olex2_submission_special_instructions 'No special instructions were received'

loop_
_space_group_symop_operation_xyz
'x, y, z'
'-x+1/2, -y, z+1/2'
'-x, y+1/2, -z+1/2'
'x+1/2, -y+1/2, -z'

loop_
_atom_site_label
_atom_site_type_symbol
_atom_site_fract_x
_atom_site_fract_y
_atom_site_fract_z
_atom_site_U_iso_or_equiv
_atom_site_adp_type
_atom_site_occupancy
_atom_site_site_symmetry_order
_atom_site_calc_flag
_atom_site_refinement_flags_posn
_atom_site_refinement_flags_adp
_atom_site_refinement_flags_occupancy
_atom_site_disorder_assembly
_atom_site_disorder_group
C1 C 0.5418(10) 0.7244(4) 0.3061(2) 0.0372(12) Uani 1 1 d . . . . .
C2 C 0.3402(10) 0.6721(4) 0.2850(3) 0.0453(12) Uani 1 1 d . . . . .
H2 H 0.189931 0.665079 0.307144 0.054 Uiso 1 1 calc R U . . .
C3 C 0.3891(10) 0.6416(4) 0.2252(3) 0.0456(14) Uani 1 1 d . . . . .
H3 H 0.280803 0.607881 0.196827 0.055 Uiso 1 1 calc R U . . .
C4 C 0.6174(9) 0.6773(4) 0.2102(3) 0.0425(12) Uani 1 1 d . . . . .
C5 C 0.5740(9) 0.7796(4) 0.3651(2) 0.0382(12) Uani 1 1 d . . . . .
C6 C 0.7727(11) 0.8364(4) 0.3732(3) 0.0491(14) Uani 1 1 d . . . . .
H6 H 0.889004 0.837302 0.342533 0.059 Uiso 1 1 calc R U . . .
C7 C 0.7992(13) 0.8919(4) 0.4265(3) 0.0603(18) Uani 1 1 d . . . . .
H7 H 0.932718 0.930465 0.431485 0.072 Uiso 1 1 calc R U . . .
C8 C 0.6285(14) 0.8906(5) 0.4727(3) 0.0611(17) Uani 1 1 d . . . . .
H8 H 0.645112 0.929219 0.508218 0.073 Uiso 1 1 calc R U . . .
C9 C 0.4356(14) 0.8323(5) 0.4658(3) 0.0622(19) Uani 1 1 d . . . . .
H9 H 0.323141 0.829389 0.497392 0.075 Uiso 1 1 calc R U . . .
C10 C 0.4062(11) 0.7771(5) 0.4119(3) 0.0524(16) Uani 1 1 d . . . . .
H10 H 0.273046 0.738308 0.407351 0.063 Uiso 1 1 calc R U . . .
C11 C 0.7435(11) 0.6724(4) 0.1502(2) 0.0434(13) Uani 1 1 d . . . . .
C12 C 0.6739(14) 0.6089(4) 0.1023(3) 0.0561(16) Uani 1 1 d . . . . .
H12 H 0.547515 0.566869 0.108458 0.067 Uiso 1 1 calc R U . . .
C13 C 0.7916(14) 0.6088(5) 0.0464(3) 0.066(2) Uani 1 1 d . . . . .
H13 H 0.742599 0.567114 0.014610 0.079 Uiso 1 1 calc R U . . .
C14 C 0.9786(15) 0.6683(5) 0.0365(3) 0.068(2) Uani 1 1 d . . . . .
H14 H 1.057001 0.667272 -0.001646 0.081 Uiso 1 1 calc R U . . .
C15 C 1.0518(14) 0.7302(6) 0.0831(3) 0.072(2) Uani 1 1 d . . . . .
H15 H 1.181764 0.770191 0.076550 0.087 Uiso 1 1 calc R U . . .
C16 C 0.9343(12) 0.7333(5) 0.1392(3) 0.0556(16) Uani 1 1 d . . . . .
H16 H 0.982883 0.776623 0.170031 0.067 Uiso 1 1 calc R U . . .
C17 C 0.8334(17) 0.5403(6) 0.3751(3) 0.075(2) Uani 1 1 d . . . . .
H17A H 0.948407 0.488086 0.373677 0.090 Uiso 1 1 calc R U . . .
H17B H 0.884655 0.596097 0.399364 0.090 Uiso 1 1 calc R U . . .
C18 C 0.6038(18) 0.5133(6) 0.3817(3) 0.089(3) Uani 1 1 d . . . . .
H18A H 0.509183 0.551984 0.410207 0.107 Uiso 1 1 calc R U . . .
H18B H 0.572950 0.443949 0.384514 0.107 Uiso 1 1 calc R U . . .
C19 C 0.6708(17) 0.4293(5) 0.2559(4) 0.086(2) Uani 1 1 d . . . . .
H19A H 0.667296 0.376961 0.286390 0.103 Uiso 1 1 calc R U . . .
H19B H 0.577424 0.415968 0.218878 0.103 Uiso 1 1 calc R U . . .
C20 C 0.8804(17) 0.4726(5) 0.2466(3) 0.073(2) Uani 1 1 d . . . . .
H20A H 0.921670 0.487311 0.203561 0.088 Uiso 1 1 calc R U . . .
H20B H 1.011587 0.448284 0.271108 0.088 Uiso 1 1 calc R U . . .
N1 N 0.7075(8) 0.7297(3) 0.2596(2) 0.0377(11) Uani 1 1 d . . . . .
Rh1 Rh 0.65366(7) 0.57057(3) 0.29118(2) 0.03852(13) Uani 1 1 d . . . . .

loop_
_atom_site_aniso_label
_atom_site_aniso_U_11
_atom_site_aniso_U_22
_atom_site_aniso_U_33
_atom_site_aniso_U_23
_atom_site_aniso_U_13
_atom_site_aniso_U_12
C1 0.038(3) 0.036(3) 0.038(3) 0.003(2) 0.000(2) 0.006(2)
C2 0.034(3) 0.053(3) 0.049(3) 0.007(3) 0.000(4) 0.002(3)
C3 0.039(3) 0.052(3) 0.047(3) 0.001(2) -0.010(2) -0.001(3)
C4 0.046(3) 0.039(3) 0.042(3) 0.004(3) -0.009(3) 0.002(2)
C5 0.041(3) 0.037(3) 0.036(3) 0.005(2) 0.001(2) 0.004(2)
C6 0.053(4) 0.054(4) 0.040(3) -0.002(3) 0.005(3) -0.005(3)
C7 0.067(5) 0.054(4) 0.060(4) -0.010(3) -0.007(3) -0.008(3)
C8 0.077(5) 0.060(4) 0.046(3) -0.010(3) -0.001(4) 0.011(4)
C9 0.067(5) 0.073(5) 0.047(4) -0.013(3) 0.011(3) 0.006(4)
C10 0.048(4) 0.059(4) 0.051(3) -0.008(3) 0.005(3) -0.001(3)
C11 0.054(3) 0.044(3) 0.032(3) 0.006(2) -0.008(2) 0.007(3)
C12 0.073(4) 0.057(3) 0.038(3) -0.005(2) -0.003(3) -0.007(4)
C13 0.090(6) 0.069(4) 0.038(3) -0.004(3) -0.009(3) 0.009(4)
C14 0.082(5) 0.090(5) 0.031(3) 0.004(3) 0.006(3) 0.007(5)
C15 0.075(5) 0.090(5) 0.051(4) 0.015(4) 0.007(4) -0.016(4)
C16 0.066(4) 0.060(4) 0.041(3) 0.000(3) 0.001(3) -0.013(3)
C17 0.099(6) 0.082(5) 0.043(3) 0.003(3) -0.019(4) 0.027(5)
C18 0.124(9) 0.092(6) 0.052(4) 0.033(4) 0.020(5) 0.023(6)
C19 0.117(7) 0.036(3) 0.105(6) -0.019(4) -0.036(5) 0.006(6)
C20 0.104(7) 0.056(4) 0.059(4) -0.009(3) 0.005(4) 0.029(4)
N1 0.043(3) 0.035(2) 0.036(2) 0.0011(18) -0.001(2) 0.001(2)
Rh1 0.0445(2) 0.0352(2) 0.03588(19) 0.0007(2) -0.0040(2) -0.0024(2)

loop_
_atom_type_symbol
_atom_type_description
_atom_type_scat_dispersion_real
_atom_type_scat_dispersion_imag
_atom_type_scat_source
C C 0.0033 0.0016 'International Tables Vol C Tables 4.2.6.8 and 6.1.1.4'
H H 0.0000 0.0000 'International Tables Vol C Tables 4.2.6.8 and 6.1.1.4'
N N 0.0061 0.0033 'International Tables Vol C Tables 4.2.6.8 and 6.1.1.4'
Rh Rh -1.1178 0.9187 'International Tables Vol C Tables 4.2.6.8 and 6.1.1.4'

loop_
_geom_angle_atom_site_label_1
_geom_angle_atom_site_label_2
_geom_angle_atom_site_label_3
_geom_angle
_geom_angle_site_symmetry_1
_geom_angle_site_symmetry_3
_geom_angle_publ_flag
C2 C1 C5 128.8(5) . . ?
C2 C1 Rh1 72.9(3) . . ?
C5 C1 Rh1 124.8(3) . . ?
N1 C1 C2 110.4(4) . . ?
N1 C1 C5 120.3(5) . . ?
N1 C1 Rh1 75.6(3) . . ?
C1 C2 H2 126.5 . . ?
C1 C2 Rh1 70.2(3) . . ?
C3 C2 C1 106.6(5) . . ?
C3 C2 H2 126.5 . . ?
C3 C2 Rh1 73.0(3) . . ?
Rh1 C2 H2 126.5 . . ?
C2 C3 H3 126.4 . . ?
C2 C3 C4 106.9(5) . . ?
C2 C3 Rh1 71.8(3) . . ?
C4 C3 H3 126.4 . . ?
C4 C3 Rh1 71.8(3) . . ?
Rh1 C3 H3 126.4 . . ?
C3 C4 C11 128.7(5) . . ?
C3 C4 Rh1 71.9(3) . . ?
C11 C4 Rh1 126.1(3) . . ?
N1 C4 C3 110.1(5) . . ?
N1 C4 C11 120.8(5) . . ?
N1 C4 Rh1 73.7(3) . . ?
C6 C5 C1 119.7(5) . . ?
C6 C5 C10 119.0(5) . . ?
C10 C5 C1 121.3(5) . . ?
C5 C6 H6 119.9 . . ?
C7 C6 C5 120.3(6) . . ?
C7 C6 H6 119.9 . . ?
C6 C7 H7 119.8 . . ?
C6 C7 C8 120.4(6) . . ?
C8 C7 H7 119.8 . . ?
C7 C8 H8 120.3 . . ?
C9 C8 C7 119.5(6) . . ?
C9 C8 H8 120.3 . . ?
C8 C9 H9 119.8 . . ?
C8 C9 C10 120.4(6) . . ?
C10 C9 H9 119.8 . . ?
C5 C10 C9 120.3(6) . . ?
C5 C10 H10 119.8 . . ?
C9 C10 H10 119.8 . . ?
C12 C11 C4 121.9(6) . . ?
C16 C11 C4 120.0(5) . . ?
C16 C11 C12 118.0(6) . . ?
C11 C12 H12 120.0 . . ?
C13 C12 C11 120.1(7) . . ?
C13 C12 H12 120.0 . . ?
C12 C13 H13 119.5 . . ?
C14 C13 C12 121.1(6) . . ?
C14 C13 H13 119.5 . . ?
C13 C14 H14 120.1 . . ?
C13 C14 C15 119.9(6) . . ?
C15 C14 H14 120.1 . . ?
C14 C15 H15 119.8 . . ?
C14 C15 C16 120.4(7) . . ?
C16 C15 H15 119.8 . . ?
C11 C16 H16 119.7 . . ?
C15 C16 C11 120.6(6) . . ?
C15 C16 H16 119.7 . . ?
H17A C17 H17B 113.5 . . ?
C18 C17 H17A 116.5 . . ?
C18 C17 H17B 116.5 . . ?
C18 C17 Rh1 71.3(4) . . ?
Rh1 C17 H17A 116.5 . . ?
Rh1 C17 H17B 116.5 . . ?
C17 C18 H18A 116.5 . . ?
C17 C18 H18B 116.5 . . ?
C17 C18 Rh1 71.0(4) . . ?
H18A C18 H18B 113.5 . . ?
Rh1 C18 H18A 116.5 . . ?
Rh1 C18 H18B 116.5 . . ?
H19A C19 H19B 113.4 . . ?
C20 C19 H19A 116.4 . . ?
C20 C19 H19B 116.4 . . ?
C20 C19 Rh1 71.5(4) . . ?
Rh1 C19 H19A 116.4 . . ?
Rh1 C19 H19B 116.4 . . ?
C19 C20 H20A 116.5 . . ?
C19 C20 H20B 116.5 . . ?
C19 C20 Rh1 70.9(4) . . ?
H20A C20 H20B 113.5 . . ?
Rh1 C20 H20A 116.5 . . ?
Rh1 C20 H20B 116.5 . . ?
C1 N1 C4 105.9(4) . . ?
C1 N1 Rh1 69.3(3) . . ?
C4 N1 Rh1 71.4(3) . . ?
C1 Rh1 C2 37.0(2) . . ?
C1 Rh1 C3 59.7(2) . . ?
C1 Rh1 C4 58.24(18) . . ?
C1 Rh1 N1 35.13(17) . . ?
C2 Rh1 C3 35.19(19) . . ?
C2 Rh1 C4 59.26(19) . . ?
C2 Rh1 N1 60.26(18) . . ?
C3 Rh1 N1 60.05(18) . . ?
C4 Rh1 C3 36.4(2) . . ?
C4 Rh1 N1 34.94(17) . . ?
C17 Rh1 C1 101.7(2) . . ?
C17 Rh1 C2 123.5(3) . . ?
C17 Rh1 C3 158.6(3) . . ?
C17 Rh1 C4 144.9(3) . . ?
C17 Rh1 C18 37.7(3) . . ?
C17 Rh1 N1 111.9(3) . . ?
C18 Rh1 C1 100.6(3) . . ?
C18 Rh1 C2 100.2(3) . . ?
C18 Rh1 C3 129.7(3) . . ?
C18 Rh1 C4 157.8(3) . . ?
C18 Rh1 N1 129.8(3) . . ?
C19 Rh1 C1 161.4(3) . . ?
C19 Rh1 C2 126.1(3) . . ?
C19 Rh1 C3 101.8(3) . . ?
C19 Rh1 C4 109.1(3) . . ?
C19 Rh1 C17 95.9(3) . . ?
C19 Rh1 C18 89.5(4) . . ?
C19 Rh1 C20 37.6(3) . . ?
C19 Rh1 N1 140.3(3) . . ?
C20 Rh1 C1 148.2(3) . . ?
C20 Rh1 C2 148.5(3) . . ?
C20 Rh1 C3 113.5(3) . . ?
C20 Rh1 C4 97.0(2) . . ?
C20 Rh1 C17 87.9(3) . . ?
C20 Rh1 C18 105.2(3) . . ?
C20 Rh1 N1 113.2(2) . . ?

loop_
_geom_bond_atom_site_label_1
_geom_bond_atom_site_label_2
_geom_bond_distance
_geom_bond_site_symmetry_2
_geom_bond_publ_flag
C1 C2 1.424(8) . ?
C1 C5 1.482(7) . ?
C1 N1 1.371(7) . ?
C1 Rh1 2.228(5) . ?
C2 H2 0.9800 . ?
C2 C3 1.373(8) . ?
C2 Rh1 2.264(5) . ?
C3 H3 0.9800 . ?
C3 C4 1.422(8) . ?
C3 Rh1 2.279(5) . ?
C4 C11 1.469(8) . ?
C4 N1 1.377(7) . ?
C4 Rh1 2.278(6) . ?
C5 C6 1.382(8) . ?
C5 C10 1.383(8) . ?
C6 H6 0.9300 . ?
C6 C7 1.380(8) . ?
C7 H7 0.9300 . ?
C7 C8 1.383(9) . ?
C8 H8 0.9300 . ?
C8 C9 1.365(10) . ?
C9 H9 0.9300 . ?
C9 C10 1.388(8) . ?
C10 H10 0.9300 . ?
C11 C12 1.402(8) . ?
C11 C16 1.388(8) . ?
C12 H12 0.9300 . ?
C12 C13 1.370(9) . ?
C13 H13 0.9300 . ?
C13 C14 1.356(10) . ?
C14 H14 0.9300 . ?
C14 C15 1.372(10) . ?
C15 H15 0.9300 . ?
C15 C16 1.373(9) . ?
C16 H16 0.9300 . ?
C17 H17A 0.9700 . ?
C17 H17B 0.9700 . ?
C17 C18 1.362(12) . ?
C17 Rh1 2.105(6) . ?
C18 H18A 0.9700 . ?
C18 H18B 0.9700 . ?
C18 Rh1 2.109(7) . ?
C19 H19A 0.9700 . ?
C19 H19B 0.9700 . ?
C19 C20 1.345(11) . ?
C19 Rh1 2.083(7) . ?
C20 H20A 0.9700 . ?
C20 H20B 0.9700 . ?
C20 Rh1 2.092(6) . ?
N1 Rh1 2.307(4) . ?

loop_
_geom_torsion_atom_site_label_1
_geom_torsion_atom_site_label_2
_geom_torsion_atom_site_label_3
_geom_torsion_atom_site_label_4
_geom_torsion
_geom_torsion_site_symmetry_1
_geom_torsion_site_symmetry_2
_geom_torsion_site_symmetry_3
_geom_torsion_site_symmetry_4
_geom_torsion_publ_flag
C1 C2 C3 C4 -1.1(6) . . . . ?
C1 C2 C3 Rh1 62.5(4) . . . . ?
C1 C5 C6 C7 176.8(5) . . . . ?
C1 C5 C10 C9 -177.6(5) . . . . ?
C2 C1 C5 C6 -171.3(5) . . . . ?
C2 C1 C5 C10 7.3(8) . . . . ?
C2 C1 N1 C4 -2.8(5) . . . . ?
C2 C1 N1 Rh1 -65.2(4) . . . . ?
C2 C3 C4 C11 -174.2(5) . . . . ?
C2 C3 C4 N1 -0.6(6) . . . . ?
C2 C3 C4 Rh1 63.7(4) . . . . ?
C3 C4 C11 C12 -16.2(9) . . . . ?
C3 C4 C11 C16 162.3(6) . . . . ?
C3 C4 N1 C1 2.0(6) . . . . ?
C3 C4 N1 Rh1 63.1(4) . . . . ?
C4 C11 C12 C13 177.9(6) . . . . ?
C4 C11 C16 C15 -179.2(6) . . . . ?
C5 C1 C2 C3 174.3(5) . . . . ?
C5 C1 C2 Rh1 -121.3(5) . . . . ?
C5 C1 N1 C4 -175.4(4) . . . . ?
C5 C1 N1 Rh1 122.2(5) . . . . ?
C5 C6 C7 C8 0.6(10) . . . . ?
C6 C5 C10 C9 1.1(9) . . . . ?
C6 C7 C8 C9 1.5(10) . . . . ?
C7 C8 C9 C10 -2.2(10) . . . . ?
C8 C9 C10 C5 1.0(10) . . . . ?
C10 C5 C6 C7 -1.8(9) . . . . ?
C11 C4 N1 C1 176.2(4) . . . . ?
C11 C4 N1 Rh1 -122.7(5) . . . . ?
C11 C12 C13 C14 1.0(10) . . . . ?
C12 C11 C16 C15 -0.7(9) . . . . ?
C12 C13 C14 C15 -0.2(11) . . . . ?
C13 C14 C15 C16 -1.1(11) . . . . ?
C14 C15 C16 C11 1.6(11) . . . . ?
C16 C11 C12 C13 -0.5(9) . . . . ?
N1 C1 C2 C3 2.5(6) . . . . ?
N1 C1 C2 Rh1 66.9(4) . . . . ?
N1 C1 C5 C6 -0.2(7) . . . . ?
N1 C1 C5 C10 178.4(5) . . . . ?
N1 C4 C11 C12 170.8(5) . . . . ?
N1 C4 C11 C16 -10.7(8) . . . . ?
Rh1 C1 C2 C3 -64.4(4) . . . . ?
Rh1 C1 C5 C6 93.0(6) . . . . ?
Rh1 C1 C5 C10 -88.4(6) . . . . ?
Rh1 C1 N1 C4 62.4(3) . . . . ?
Rh1 C2 C3 C4 -63.6(4) . . . . ?
Rh1 C3 C4 C11 122.2(5) . . . . ?
Rh1 C3 C4 N1 -64.2(4) . . . . ?
Rh1 C4 C11 C12 79.0(7) . . . . ?
Rh1 C4 C11 C16 -102.5(6) . . . . ?
Rh1 C4 N1 C1 -61.0(3) . . . . ?
